data_4512260
loop_
_publ_author_name
'Shen, Junju'
'Zhang, Caifeng'
'Yu, Tanlai'
'An, Li'
'Fu, Yunlong'

_publ_section_title
;
 Structural and Functional Modulation of Five 4-Cyanopyridinium
 Iodoargentates Built Up from Cubane-like Ag4I4Nodes
;
_journal_issue 12
_journal_name_full 'Crystal Growth &amp; Design'
_journal_page_first 6337
_journal_paper_doi 10.1021/cg5010769
_journal_volume 14
_journal_year 2014
_chemical_formula_moiety 'Ag2 I3, C8 H9 N2'
_chemical_formula_sum 'C8 H9 Ag2 I3 N2'
_chemical_formula_weight 729.61
_chemical_name_systematic
; 
 ? 
;
_space_group_IT_number 15
_symmetry_cell_setting monoclinic
_symmetry_space_group_name_Hall '-C 2yc'
_symmetry_space_group_name_H-M 'C 1 2/c 1'
_atom_sites_solution_hydrogens geom
_atom_sites_solution_primary direct
_atom_sites_solution_secondary difmap
_audit_creation_method SHELXL-97
_cell_angle_alpha 90.00
_cell_angle_beta 93.889(7)
_cell_angle_gamma 90.00
_cell_formula_units_Z 8
_cell_length_a 12.7674(11)
_cell_length_b 10.9780(7)
_cell_length_c 21.5301(18)
_cell_measurement_reflns_used 1531
_cell_measurement_temperature 293(2)
_cell_measurement_theta_max 25.0250
_cell_measurement_theta_min 3.1540
_cell_volume 3010.7(4)
_computing_cell_refinement
;
CrysAlisPro, Agilent Technologies,
Version 1.171.36.28 (release 01-02-2013 CrysAlis171 .NET)
(compiled Feb  1 2013,16:14:44)
;
_computing_data_collection
;
CrysAlisPro, Agilent Technologies,
Version 1.171.36.28 (release 01-02-2013 CrysAlis171 .NET)
(compiled Feb  1 2013,16:14:44)
;
_computing_data_reduction
;
CrysAlisPro, Agilent Technologies,
Version 1.171.36.28 (release 01-02-2013 CrysAlis171 .NET)
(compiled Feb  1 2013,16:14:44)
;
_computing_structure_refinement 'SHELXL-97 (Sheldrick, 1997)'
_computing_structure_solution 'SHELXS-97 (Sheldrick, 1990)'
_diffrn_ambient_temperature 293(2)
_diffrn_detector_area_resol_mean 16.0710
_diffrn_measured_fraction_theta_full 0.998
_diffrn_measured_fraction_theta_max 0.998
_diffrn_measurement_device_type 'Xcalibur, Eos, Gemini'
_diffrn_measurement_method '\w scans'
_diffrn_radiation_monochromator graphite
_diffrn_radiation_source 'fine-focus sealed tube'
_diffrn_radiation_type MoK\a
_diffrn_radiation_wavelength 0.71073
_diffrn_reflns_av_R_equivalents 0.0369
_diffrn_reflns_av_sigmaI/netI 0.0571
_diffrn_reflns_limit_h_max 15
_diffrn_reflns_limit_h_min -8
_diffrn_reflns_limit_k_max 13
_diffrn_reflns_limit_k_min -10
_diffrn_reflns_limit_l_max 26
_diffrn_reflns_limit_l_min -26
_diffrn_reflns_number 5786
_diffrn_reflns_theta_full 26.00
_diffrn_reflns_theta_max 26.00
_diffrn_reflns_theta_min 3.03
_exptl_absorpt_coefficient_mu 8.728
_exptl_absorpt_correction_T_max 0.8730
_exptl_absorpt_correction_T_min 0.6008
_exptl_absorpt_correction_type multi-scan
_exptl_absorpt_process_details
;
CrysAlisPro, Agilent Technologies,
Version 1.171.36.28 (release 01-02-2013 CrysAlis171 .NET)
(compiled Feb  1 2013,16:14:44)
Empirical absorption correction using spherical harmonics,
 implemented in SCALE3 ABSPACK scaling algorithm.
;
_exptl_crystal_colour brown-red
_exptl_crystal_density_diffrn 3.219
_exptl_crystal_density_method 'not measured'
_exptl_crystal_description plate
_exptl_crystal_F_000 2592
_exptl_crystal_size_max 0.07
_exptl_crystal_size_mid 0.03
_exptl_crystal_size_min 0.02
_refine_diff_density_max 0.642
_refine_diff_density_min -0.641
_refine_diff_density_rms 0.143
_refine_ls_extinction_method none
_refine_ls_goodness_of_fit_ref 1.068
_refine_ls_hydrogen_treatment mixed
_refine_ls_matrix_type full
_refine_ls_number_parameters 154
_refine_ls_number_reflns 2960
_refine_ls_number_restraints 84
_refine_ls_restrained_S_all 1.066
_refine_ls_R_factor_all 0.0778
_refine_ls_R_factor_gt 0.0483
_refine_ls_shift/su_max 0.005
_refine_ls_shift/su_mean 0.000
_refine_ls_structure_factor_coef Fsqd
_refine_ls_weighting_details 'calc w=1/[\s^2^(Fo^2^)+(0.0289P)^2^+0.0000P] where P=(Fo^2^+2Fc^2^)/3'
_refine_ls_weighting_scheme calc
_refine_ls_wR_factor_gt 0.0870
_refine_ls_wR_factor_ref 0.1017
_reflns_number_gt 2020
_reflns_number_total 2960
_reflns_threshold_expression >2sigma(I)
_cod_data_source_file cg5010769_si_002.cif
_cod_data_source_block 2
_cod_depositor_comments 'Adding full bibliography for 4512259--4512265.cif.'
_cod_original_sg_symbol_H-M C2/c
_cod_database_code 4512260

loop_
_symmetry_equiv_pos_as_xyz
'x, y, z'
'-x, y, -z+1/2'
'x+1/2, y+1/2, z'
'-x+1/2, y+1/2, -z+1/2'
'-x, -y, -z'
'x, -y, z-1/2'
'-x+1/2, -y+1/2, -z'
'x+1/2, -y+1/2, z-1/2'

loop_
_atom_site_label
_atom_site_type_symbol
_atom_site_fract_x
_atom_site_fract_y
_atom_site_fract_z
_atom_site_U_iso_or_equiv
_atom_site_adp_type
_atom_site_occupancy
_atom_site_symmetry_multiplicity
_atom_site_calc_flag
_atom_site_refinement_flags
Ag1 Ag 0.10805(2) 0.43241(3) 0.305316(16) 0.08127(11) Uani 1 1 d .
Ag2 Ag 0.09694(2) 0.66187(3) 0.198500(15) 0.08270(11) Uani 1 1 d .
I1 I 0.109818(17) 0.401695(19) 0.172143(11) 0.06414(7) Uani 1 1 d .
I2 I 0.125492(18) 0.69444(2) 0.331140(12) 0.06873(8) Uani 1 1 d .
I3 I 0.26349(2) 0.29478(2) 0.370489(13) 0.07964(9) Uani 1 1 d .
C1 C 0.0022(3) 0.0442(3) 0.31415(18) 0.0973(14) Uani 1 1 d DU
C2 C 0.0897(3) 0.0442(3) 0.2842(2) 0.1034(14) Uani 1 1 d U
H2 H 0.1544 0.0423 0.3068 0.124 Uiso 1 1 calc R
C3 C -0.0862(3) 0.0468(3) 0.2790(2) 0.1050(14) Uani 1 1 d U
H3 H -0.1491 0.0506 0.2983 0.126 Uiso 1 1 calc R
C4 C -0.0157(8) 0.0835(8) 0.3781(5) 0.118(2) Uani 0.50 1 d PU
C5 C 0.0208(9) 0.0009(8) 0.3813(3) 0.147(2) Uani 0.50 1 d PDU
C6 C 0.0011(5) 0.1039(5) 0.4249(3) 0.1497(18) Uani 1 1 d U
C7 C 0.1053(3) 0.4700(3) -0.00149(19) 0.0957(11) Uani 1 1 d DU
C8 C 0.0272(4) 0.3838(4) -0.0061(2) 0.1184(14) Uani 1 1 d U
H8 H 0.0443 0.3020 -0.0104 0.142 Uiso 1 1 calc R
C9 C 0.0754(4) 0.5821(4) 0.0045(2) 0.1150(14) Uani 1 1 d U
H9 H 0.1266 0.6425 0.0078 0.138 Uiso 1 1 calc R
C10 C 0.2095(9) 0.4721(9) 0.0015(6) 0.145(2) Uani 0.50 1 d PU
C11 C 0.2104(5) 0.4062(9) -0.0006(7) 0.205(2) Uani 0.50 1 d PDU
C12 C 0.2850(6) 0.4181(7) 0.0108(4) 0.2240(6) Uani 1 1 d U

loop_
_atom_site_aniso_label
_atom_site_aniso_U_11
_atom_site_aniso_U_22
_atom_site_aniso_U_33
_atom_site_aniso_U_23
_atom_site_aniso_U_13
_atom_site_aniso_U_12
Ag1 0.06841(18) 0.09169(18) 0.0837(2) 0.00207(17) 0.00481(17) 0.00425(16)
Ag2 0.06874(18) 0.09048(18) 0.0894(2) 0.00247(17) 0.00902(17) -0.00323(16)
I1 0.05741(12) 0.06983(12) 0.06574(14) -0.00455(11) 0.00824(11) 0.00853(11)
I2 0.05771(13) 0.07409(13) 0.07434(16) -0.00649(12) 0.00414(12) -0.01286(12)
I3 0.07856(16) 0.08786(15) 0.07270(17) 0.00216(13) 0.00651(14) 0.02517(13)
C1 0.085(2) 0.097(2) 0.110(3) 0.008(2) 0.0077(19) -0.0119(19)
C2 0.082(2) 0.109(2) 0.118(3) -0.012(2) -0.005(2) -0.001(2)
C3 0.084(2) 0.107(2) 0.126(3) 0.006(2) 0.0189(19) -0.006(2)
C4 0.119(4) 0.113(3) 0.121(4) 0.000(3) 0.001(3) 0.000(3)
C5 0.149(4) 0.147(4) 0.145(4) -0.006(3) 0.012(3) 0.006(3)
C6 0.168(3) 0.141(3) 0.142(3) 0.006(3) 0.023(3) 0.001(3)
C7 0.100(2) 0.1171(14) 0.070(2) 0.0018(19) 0.002(2) -0.0099(12)
C8 0.127(2) 0.115(2) 0.114(3) 0.001(2) 0.010(2) -0.0146(15)
C9 0.123(3) 0.1192(16) 0.104(3) 0.006(2) 0.014(2) -0.0115(19)
C10 0.154(4) 0.145(4) 0.137(4) 0.008(3) 0.015(3) -0.012(3)
C11 0.205(4) 0.209(4) 0.199(4) -0.001(3) 0.008(3) -0.007(3)
C12 0.2231(10) 0.2248(10) 0.2241(10) 0.0022(8) 0.0156(8) 0.0011(8)

loop_
_atom_type_symbol
_atom_type_description
_atom_type_scat_dispersion_real
_atom_type_scat_dispersion_imag
_atom_type_scat_source
C C 0.0033 0.0016 'International Tables Vol C Tables 4.2.6.8 and 6.1.1.4'
H H 0.0000 0.0000 'International Tables Vol C Tables 4.2.6.8 and 6.1.1.4'
N N 0.0061 0.0033 'International Tables Vol C Tables 4.2.6.8 and 6.1.1.4'
Ag Ag -0.8971 1.1015 'International Tables Vol C Tables 4.2.6.8 and 6.1.1.4'
I I -0.4742 1.8119 'International Tables Vol C Tables 4.2.6.8 and 6.1.1.4'

loop_
_geom_angle_atom_site_label_1
_geom_angle_atom_site_label_2
_geom_angle_atom_site_label_3
_geom_angle
_geom_angle_site_symmetry_1
_geom_angle_site_symmetry_3
I3 Ag1 I1 120.923(14) . 2
I3 Ag1 I1 112.464(14) . .
I1 Ag1 I1 103.098(13) 2 .
I3 Ag1 I2 113.107(13) . .
I1 Ag1 I2 98.325(11) 2 .
I1 Ag1 I2 107.266(12) . .
I3 Ag2 I2 114.755(13) 4 .
I3 Ag2 I2 117.946(14) 4 2
I2 Ag2 I2 105.085(14) . 2
I3 Ag2 I1 111.092(13) 4 .
I2 Ag2 I1 108.036(12) . .
I2 Ag2 I1 98.370(11) 2 .
Ag1 I1 Ag1 75.286(13) 2 .
Ag1 I1 Ag2 77.559(10) 2 .
Ag1 I1 Ag2 71.848(10) . .
Ag2 I2 Ag2 73.082(14) . 2
Ag2 I2 Ag1 71.777(10) . .
Ag2 I2 Ag1 77.066(10) 2 .
Ag1 I3 Ag2 118.049(14) . 4_545
C3 C1 C2 116.0(4) . .
C3 C1 C4 110.4(5) . .
C2 C1 C4 130.0(5) . .
C3 C1 C5 128.6(6) . .
C2 C1 C5 112.2(5) . .
C4 C1 C5 39.7(5) . .
C1 C2 C3 121.0(4) . 2
C1 C2 H2 119.5 . .
C3 C2 H2 119.5 2 .
C1 C3 C2 123.0(4) . 2
C1 C3 H3 118.5 . .
C2 C3 H3 118.5 2 .
C5 C4 C6 93.6(9) . .
C5 C4 C1 72.8(7) . .
C6 C4 C1 158.8(10) . .
C4 C5 C6 43.8(7) . .
C4 C5 C1 67.5(7) . .
C6 C5 C1 109.7(6) . .
C4 C6 C5 42.6(6) . .
C9 C7 C10 106.3(5) . .
C9 C7 C8 116.3(4) . .
C10 C7 C8 137.3(6) . .
C9 C7 C11 134.8(5) . .
C10 C7 C11 28.6(6) . .
C8 C7 C11 108.7(5) . .
C9 C8 C7 120.2(4) 5_565 .
C9 C8 H8 119.9 5_565 .
C7 C8 H8 119.9 . .
C7 C9 C8 123.5(4) . 5_565
C7 C9 H9 118.2 . .
C8 C9 H9 118.2 5_565 .
C11 C10 C12 58.2(10) . .
C11 C10 C7 90.0(12) . .
C12 C10 C7 146.5(10) . .
C10 C11 C12 82.6(13) . .
C10 C11 C7 61.3(11) . .
C12 C11 C7 142.3(12) . .
C11 C12 C10 39.2(9) . .

loop_
_geom_bond_atom_site_label_1
_geom_bond_atom_site_label_2
_geom_bond_distance
_geom_bond_site_symmetry_2
Ag1 I3 2.7951(4) .
Ag1 I1 2.8756(4) 2
Ag1 I1 2.8886(5) .
Ag1 I2 2.9354(4) .
Ag2 I3 2.8052(4) 4
Ag2 I2 2.8766(5) .
Ag2 I2 2.8904(4) 2
Ag2 I1 2.9189(4) .
I1 Ag1 2.8756(4) 2
I2 Ag2 2.8904(4) 2
I3 Ag2 2.8052(4) 4_545
C1 C3 1.316(6) .
C1 C2 1.327(6) .
C1 C4 1.475(11) .
C1 C5 1.524(7) .
C2 C3 1.359(7) 2
C2 H2 0.9300 .
C3 C2 1.359(7) 2
C3 H3 0.9300 .
C4 C5 1.020(13) .
C4 C6 1.042(12) .
C5 C6 1.503(10) .
C7 C9 1.298(6) .
C7 C10 1.327(12) .
C7 C8 1.374(6) .
C7 C11 1.513(8) .
C8 C9 1.365(7) 5_565
C8 H8 0.9300 .
C9 C8 1.365(7) 5_565
C9 H9 0.9300 .
C10 C11 0.725(14) .
C10 C12 1.138(13) .
C11 C12 0.975(11) .
